data_4109461
loop_
_publ_author_name
'Eric P. Gillis'
'Martin D. Burke'

_publ_section_title
;
 A Simple and Modular Strategy for Small Molecule Synthesis: Iterative
 Suzuki-Miyaura Coupling of B-Protected Haloboronic Acid Building Blocks
;
_journal_name_full 'Journal of the American Chemical Society'
_journal_page_first 6716
_journal_page_last 6717
_journal_paper_doi 10.1021/ja0716204
_journal_volume 129
_journal_year 2007
_chemical_formula_moiety '4(C13 H13 B Br N O4), C4 H8 O'
_chemical_formula_sum 'C56 H60 B4 Br4 N4 O17'
_chemical_formula_weight 1423.96
_chemical_name_systematic
; 
? 
;
_space_group_IT_number 2
_symmetry_cell_setting triclinic
_symmetry_space_group_name_Hall '-P 1'
_symmetry_space_group_name_H-M 'P -1'
_atom_sites_solution_hydrogens geom
_atom_sites_solution_primary direct
_atom_sites_solution_secondary difmap
_audit_creation_method SHELXL-97
_audit_update_record
; 
2007-01-22   text and data added, srw 
;
_cell_angle_alpha 105.600(5)
_cell_angle_beta 100.232(5)
_cell_angle_gamma 91.152(5)
_cell_formula_units_Z 2
_cell_length_a 10.823(3)
_cell_length_b 13.265(4)
_cell_length_c 23.208(6)
_cell_measurement_reflns_used 824
_cell_measurement_temperature 193(2)
_cell_measurement_theta_max 17.62
_cell_measurement_theta_min 2.40
_cell_volume 3150.0(15)
_computing_cell_refinement 'SAINT V6.22 (Bruker, 2001)'
_computing_data_collection 'SMART V5.625 (Bruker, 2001)'
_computing_data_reduction 'SAINT V6.22 (Bruker, 2001)'
_computing_molecular_graphics 'SHELXTL V6.12 (Bruker, 2001)'
_computing_publication_material 'XCIF (Bruker, 2001)'
_computing_structure_refinement 'SHELXTL V6.12 (Bruker, 2001)'
_computing_structure_solution 'SHELXTL V6.12 (Bruker, 2001)'
_diffrn_ambient_temperature 193(2)
_diffrn_measured_fraction_theta_full 0.995
_diffrn_measured_fraction_theta_max 0.995
_diffrn_measurement_device 'Siemens Platform/CCD'
_diffrn_measurement_method 'profile data from \w scans'
_diffrn_radiation_monochromator graphite
_diffrn_radiation_source 'normal-focus sealed tube'
_diffrn_radiation_type MoK\a
_diffrn_radiation_wavelength 0.71073
_diffrn_radiation_wavelength_id g02nas
_diffrn_reflns_av_R_equivalents 0.0847
_diffrn_reflns_av_sigmaI/netI 0.1400
_diffrn_reflns_limit_h_max 13
_diffrn_reflns_limit_h_min -13
_diffrn_reflns_limit_k_max 15
_diffrn_reflns_limit_k_min -15
_diffrn_reflns_limit_l_max 27
_diffrn_reflns_limit_l_min -27
_diffrn_reflns_number 32853
_diffrn_reflns_theta_full 25.37
_diffrn_reflns_theta_max 25.37
_diffrn_reflns_theta_min 1.60
_diffrn_standards_decay_% 13.9
_diffrn_standards_interval_time 205
_diffrn_standards_number 34
_exptl_absorpt_coefficient_mu 2.625
_exptl_absorpt_correction_T_max 0.8530
_exptl_absorpt_correction_T_min 0.3134
_exptl_absorpt_correction_type integration
_exptl_absorpt_process_details 'SHELXTL/XPREP (Bruker, 2001)'
_exptl_crystal_colour colourless
_exptl_crystal_density_diffrn 1.501
_exptl_crystal_description tabular
_exptl_crystal_F_000 1440
_exptl_crystal_id g02nas
_exptl_crystal_preparation
; 
The data crystal was mounted using oil (Parantone-N, Exxon) to a 
0.3 mm cryo-loop (Hampton Research) with the (1 -1 1) scattering 
planes roughly normal to the spindle axis. 
;
_exptl_crystal_size_max 0.68
_exptl_crystal_size_mid 0.26
_exptl_crystal_size_min 0.06
_refine_diff_density_max 0.708
_refine_diff_density_min -0.462
_refine_diff_density_rms 0.067
_refine_ls_extinction_method none
_refine_ls_goodness_of_fit_ref 0.919
_refine_ls_hydrogen_treatment noref
_refine_ls_matrix_type full
_refine_ls_number_parameters 928
_refine_ls_number_reflns 11493
_refine_ls_number_restraints 1682
_refine_ls_restrained_S_all 0.938
_refine_ls_R_factor_all 0.2010
_refine_ls_R_factor_gt 0.0635
_refine_ls_shift/su_max 0.001
_refine_ls_shift/su_mean 0.000
_refine_ls_structure_factor_coef Fsqd
_refine_ls_weighting_details 'calc w=1/[\s^2^(Fo^2^)+(0.0912P)^2^+0.0000P] where P=(Fo^2^+2Fc^2^)/3'
_refine_ls_weighting_scheme calc
_refine_ls_wR_factor_gt 0.1540
_refine_ls_wR_factor_ref 0.1932
_reflns_number_gt 4040
_reflns_number_total 11493
_reflns_threshold_expression >2sigma(I)
_cod_data_source_file ja0716204si20070411_114807.cif
_cod_data_source_block g02nas
_cod_original_cell_volume 3149.8(15)
_cod_original_sg_symbol_Hall '-P 1 '
_cod_original_sg_symbol_H-M 'P -1 '
_cod_database_code 4109461

loop_
_symmetry_equiv_pos_as_xyz
'x, y, z'
'-x, -y, -z'

loop_
_atom_site_label
_atom_site_type_symbol
_atom_site_fract_x
_atom_site_fract_y
_atom_site_fract_z
_atom_site_U_iso_or_equiv
_atom_site_adp_type
_atom_site_occupancy
_atom_site_symmetry_multiplicity
_atom_site_calc_flag
_atom_site_refinement_flags
_atom_site_disorder_assembly
_atom_site_disorder_group
O1 O 0.7412(4) 0.9073(3) 0.19349(18) 0.0597(11) Uani 1 1 d . . .
O2 O 0.7874(4) 1.0133(3) 0.1282(2) 0.0634(12) Uani 1 1 d . . .
O3 O 0.6055(4) 0.7669(3) 0.1719(2) 0.0691(13) Uani 1 1 d . . .
O4 O 0.7714(4) 1.0242(4) 0.0333(2) 0.0915(17) Uani 1 1 d . . .
N1 N 0.8684(4) 0.8437(3) 0.1171(2) 0.0479(13) Uani 1 1 d . . .
Br1 Br 1.40546(8) 1.24959(6) 0.35719(4) 0.0979(3) Uani 1 1 d D . .
C1 C 1.1707(4) 1.1248(3) 0.31985(15) 0.0608(18) Uani 1 1 d GD . .
H1 H 1.1667 1.1401 0.2819 0.073 Uiso 1 1 calc R . .
C2 C 1.2719(3) 1.1661(3) 0.3672(2) 0.069(2) Uani 1 1 d GD . .
C3 C 1.2778(4) 1.1438(4) 0.42280(17) 0.094(3) Uani 1 1 d GD . .
H3 H 1.3470 1.1720 0.4552 0.113 Uiso 1 1 calc R . .
C4 C 1.1825(5) 1.0801(4) 0.43099(16) 0.097(3) Uani 1 1 d GD . .
H4 H 1.1866 1.0649 0.4690 0.116 Uiso 1 1 calc R . .
C5 C 1.0814(4) 1.0389(3) 0.3836(2) 0.079(2) Uani 1 1 d GD . .
H5 H 1.0163 0.9954 0.3892 0.095 Uiso 1 1 calc R . .
C6 C 1.0754(3) 1.0612(3) 0.32804(17) 0.0629(18) Uani 1 1 d GD . .
C7 C 0.9716(5) 1.0098(4) 0.2767(3) 0.0576(17) Uani 1 1 d D . .
H7 H 0.9057 0.9747 0.2876 0.069 Uiso 1 1 calc R . .
C8 C 0.9569(5) 1.0055(4) 0.2192(2) 0.0520(16) Uani 1 1 d D . .
H8 H 1.0212 1.0395 0.2066 0.062 Uiso 1 1 calc R . .
C9 C 0.6892(6) 0.8134(6) 0.1600(3) 0.0574(18) Uani 1 1 d . . .
C10 C 0.7528(5) 0.7744(5) 0.1049(3) 0.0579(17) Uani 1 1 d . . .
H10A H 0.7737 0.7006 0.1001 0.070 Uiso 1 1 calc R . .
H10B H 0.6965 0.7786 0.0671 0.070 Uiso 1 1 calc R . .
C11 C 0.8804(6) 0.8841(5) 0.0639(3) 0.0578(17) Uani 1 1 d . . .
H11A H 0.8453 0.8311 0.0250 0.069 Uiso 1 1 calc R . .
H11B H 0.9695 0.9030 0.0644 0.069 Uiso 1 1 calc R . .
C12 C 0.8046(6) 0.9806(6) 0.0723(4) 0.069(2) Uani 1 1 d . . .
C13 C 0.9813(5) 0.7887(5) 0.1366(3) 0.0593(17) Uani 1 1 d . . .
H13A H 0.9916 0.7285 0.1029 0.089 Uiso 1 1 calc R . .
H13B H 0.9695 0.7641 0.1716 0.089 Uiso 1 1 calc R . .
H13C H 1.0565 0.8373 0.1481 0.089 Uiso 1 1 calc R . .
B1 B 0.8406(7) 0.9483(5) 0.1686(3) 0.0493(19) Uani 1 1 d . . .
O5 O 0.2067(3) 0.9794(3) 0.12634(18) 0.0577(11) Uani 1 1 d U A .
O6 O 0.3827(4) 0.8872(3) 0.09145(18) 0.0658(12) Uani 1 1 d U A .
O7 O 0.0739(4) 1.0802(3) 0.0886(2) 0.0664(12) Uani 1 1 d U . .
O8 O 0.5107(4) 0.8694(4) 0.0258(2) 0.0926(16) Uani 1 1 d U . .
N2 N 0.4048(4) 1.0764(3) 0.1340(2) 0.0462(11) Uani 1 1 d U A .
Br2 Br 0.68408(11) 1.04659(10) 0.44018(4) 0.1159(6) Uani 0.918(2) 1 d PDU A 1
C14 C 0.4876(4) 0.9734(3) 0.33709(19) 0.0712(18) Uani 0.918(2) 1 d PGDU A 1
H14 H 0.5303 1.0176 0.3197 0.085 Uiso 0.918(2) 1 calc PR A 1
C15 C 0.5382(4) 0.9637(4) 0.39457(19) 0.0855(18) Uani 0.918(2) 1 d PGDU A 1
C16 C 0.4758(5) 0.8991(4) 0.42003(17) 0.094(2) Uani 0.918(2) 1 d PGDU A 1
H16 H 0.5104 0.8925 0.4593 0.113 Uiso 0.918(2) 1 calc PR A 1
C17 C 0.3626(5) 0.8442(4) 0.3880(2) 0.091(2) Uani 0.918(2) 1 d PGDU A 1
H17 H 0.3200 0.8000 0.4054 0.109 Uiso 0.918(2) 1 calc PR A 1
C18 C 0.3120(4) 0.8539(4) 0.3305(2) 0.0799(18) Uani 0.918(2) 1 d PGDU A 1
H18 H 0.2347 0.8163 0.3086 0.096 Uiso 0.918(2) 1 calc PR A 1
C19 C 0.3744(4) 0.9185(4) 0.30506(16) 0.0657(17) Uani 0.918(2) 1 d PGDU A 1
C20 C 0.3235(7) 0.9315(6) 0.2438(3) 0.0607(16) Uani 0.918(2) 1 d PDU A 1
H20 H 0.2345 0.9274 0.2317 0.073 Uiso 0.918(2) 1 calc PR A 1
C21 C 0.3909(8) 0.9483(11) 0.2048(3) 0.0582(18) Uani 0.918(2) 1 d PDU A 1
H21 H 0.4796 0.9490 0.2169 0.070 Uiso 0.918(2) 1 calc PR A 1
C22 C 0.1791(6) 1.0595(5) 0.1055(3) 0.0518(15) Uani 1 1 d U . .
C23 C 0.2954(6) 1.1227(5) 0.1075(4) 0.0781(18) Uani 1 1 d U . .
H23A H 0.3021 1.1243 0.0657 0.094 Uiso 1 1 calc R . .
H23B H 0.2920 1.1957 0.1323 0.094 Uiso 1 1 calc R . .
C24 C 0.4840(7) 1.0377(5) 0.0892(4) 0.088(2) Uani 1 1 d U . .
H24A H 0.5737 1.0565 0.1083 0.106 Uiso 1 1 calc R . .
H24B H 0.4639 1.0705 0.0553 0.106 Uiso 1 1 calc R . .
C25 C 0.4617(6) 0.9222(5) 0.0653(4) 0.0672(17) Uani 1 1 d U . .
C26 C 0.4759(8) 1.1508(6) 0.1885(3) 0.115(3) Uani 1 1 d U . .
H26A H 0.5094 1.2109 0.1776 0.172 Uiso 1 1 calc R . .
H26B H 0.5456 1.1166 0.2068 0.172 Uiso 1 1 calc R . .
H26C H 0.4205 1.1752 0.2178 0.172 Uiso 1 1 calc R . .
B2 B 0.3431(7) 0.9671(5) 0.1414(3) 0.0564(15) Uani 1 1 d DU . .
O9 O 0.3628(4) 0.3932(3) 0.12285(19) 0.0586(11) Uani 1 1 d U B .
O10 O 0.5410(4) 0.5093(3) 0.1305(3) 0.0819(13) Uani 1 1 d U B .
O11 O 0.1997(4) 0.3097(3) 0.0517(2) 0.0695(12) Uani 1 1 d U . .
O12 O 0.6172(4) 0.5577(4) 0.0589(2) 0.0994(17) Uani 1 1 d U . .
N3 N 0.3318(4) 0.5698(3) 0.1149(2) 0.0459(11) Uani 1 1 d U B .
Br3 Br 0.1708(4) 0.4595(3) 0.44437(13) 0.1509(12) Uani 0.641(6) 1 d PDU B 1
C27 C 0.2899(7) 0.4877(7) 0.3495(3) 0.090(2) Uani 0.641(6) 1 d PGDU B 1
H27 H 0.2213 0.4434 0.3227 0.108 Uiso 0.641(6) 1 calc PR B 1
C28 C 0.2956(7) 0.5138(7) 0.4121(3) 0.106(2) Uani 0.641(6) 1 d PGDU B 1
C29 C 0.3959(8) 0.5785(7) 0.4512(2) 0.106(3) Uani 0.641(6) 1 d PGDU B 1
H29 H 0.3998 0.5963 0.4940 0.127 Uiso 0.641(6) 1 calc PR B 1
C30 C 0.4904(7) 0.6170(6) 0.4278(3) 0.105(3) Uani 0.641(6) 1 d PGDU B 1
H30 H 0.5589 0.6613 0.4545 0.126 Uiso 0.641(6) 1 calc PR B 1
C31 C 0.4846(7) 0.5909(7) 0.3651(3) 0.094(3) Uani 0.641(6) 1 d PGDU B 1
H31 H 0.5492 0.6173 0.3491 0.113 Uiso 0.641(6) 1 calc PR B 1
C32 C 0.3844(8) 0.5262(7) 0.3260(2) 0.082(2) Uani 0.641(6) 1 d PGDU B 1
C33 C 0.3747(11) 0.4940(9) 0.2586(3) 0.071(2) Uani 0.641(6) 1 d PDU B 1
H33 H 0.3141 0.4372 0.2377 0.085 Uiso 0.641(6) 1 calc PR B 1
C34 C 0.4331(12) 0.5289(8) 0.2233(3) 0.065(2) Uani 0.641(6) 1 d PDU B 1
H34 H 0.4950 0.5844 0.2448 0.078 Uiso 0.641(6) 1 calc PR B 1
C35 C 0.2598(6) 0.3884(5) 0.0826(3) 0.0613(16) Uani 1 1 d U . .
C36 C 0.2235(6) 0.4966(4) 0.0800(4) 0.0823(19) Uani 1 1 d U . .
H36A H 0.2048 0.5000 0.0373 0.099 Uiso 1 1 calc R . .
H36B H 0.1480 0.5143 0.0983 0.099 Uiso 1 1 calc R . .
C37 C 0.4094(5) 0.5977(5) 0.0757(3) 0.0652(16) Uani 1 1 d U . .
H37A H 0.4208 0.6750 0.0849 0.078 Uiso 1 1 calc R . .
H37B H 0.3679 0.5693 0.0325 0.078 Uiso 1 1 calc R . .
C38 C 0.5346(6) 0.5531(6) 0.0865(4) 0.0701(18) Uani 1 1 d U . .
C39 C 0.2945(6) 0.6674(5) 0.1554(3) 0.087(2) Uani 1 1 d U . .
H39A H 0.2416 0.7052 0.1306 0.131 Uiso 1 1 calc R . .
H39B H 0.3701 0.7121 0.1782 0.131 Uiso 1 1 calc R . .
H39C H 0.2473 0.6490 0.1839 0.131 Uiso 1 1 calc R . .
B3 B 0.4241(7) 0.4996(5) 0.1522(3) 0.0613(16) Uani 1 1 d DU . .
O13 O 1.0644(3) 0.3927(3) 0.16389(17) 0.0527(10) Uani 1 1 d U C .
O14 O 0.9341(3) 0.4368(3) 0.07803(18) 0.0532(10) Uani 1 1 d U C .
O15 O 1.1472(4) 0.2761(3) 0.21164(19) 0.0737(13) Uani 1 1 d U . .
O16 O 0.9009(4) 0.3412(3) -0.0191(2) 0.0708(12) Uani 1 1 d U . .
N4 N 0.8595(4) 0.3067(3) 0.1221(2) 0.0478(11) Uani 1 1 d U C .
Br4 Br 1.05374(18) 0.78161(16) 0.47213(6) 0.1605(9) Uani 0.907(3) 1 d PDU C 1
C40 C 0.9876(4) 0.6690(4) 0.34707(18) 0.076(2) Uani 0.907(3) 1 d PGDU C 1
H40 H 1.0627 0.6349 0.3546 0.091 Uiso 0.907(3) 1 calc PR C 1
C41 C 0.9535(5) 0.7469(4) 0.39372(16) 0.087(2) Uani 0.907(3) 1 d PGDU C 1
C42 C 0.8436(5) 0.7968(4) 0.38272(19) 0.096(2) Uani 0.907(3) 1 d PGDU C 1
H42 H 0.8203 0.8500 0.4146 0.115 Uiso 0.907(3) 1 calc PR C 1
C43 C 0.7678(4) 0.7687(4) 0.3251(2) 0.084(2) Uani 0.907(3) 1 d PGDU C 1
H43 H 0.6926 0.8027 0.3175 0.100 Uiso 0.907(3) 1 calc PR C 1
C44 C 0.8019(4) 0.6908(4) 0.27841(17) 0.070(2) Uani 0.907(3) 1 d PGDU C 1
H44 H 0.7500 0.6716 0.2390 0.084 Uiso 0.907(3) 1 calc PR C 1
C45 C 0.9118(5) 0.6409(4) 0.28941(16) 0.0614(16) Uani 0.907(3) 1 d PGDU C 1
C46 C 0.9504(9) 0.5561(8) 0.2411(3) 0.0559(17) Uani 0.907(3) 1 d PDU C 1
H46 H 1.0290 0.5291 0.2521 0.067 Uiso 0.907(3) 1 calc PR C 1
C47 C 0.8903(15) 0.5137(14) 0.1852(4) 0.0499(15) Uani 0.907(3) 1 d PDU C 1
H47 H 0.8127 0.5402 0.1720 0.060 Uiso 0.907(3) 1 calc PR C 1
C48 C 1.0570(6) 0.3073(5) 0.1832(3) 0.0560(15) Uani 1 1 d U . .
C49 C 0.9264(5) 0.2585(5) 0.1681(3) 0.0555(15) Uani 1 1 d U . .
H49A H 0.9253 0.1815 0.1513 0.067 Uiso 1 1 calc R . .
H49B H 0.8873 0.2739 0.2047 0.067 Uiso 1 1 calc R . .
C50 C 0.8802(5) 0.2581(4) 0.0591(3) 0.0528(14) Uani 1 1 d U . .
H50A H 0.8048 0.2137 0.0340 0.063 Uiso 1 1 calc R . .
H50B H 0.9530 0.2141 0.0598 0.063 Uiso 1 1 calc R . .
C51 C 0.9054(5) 0.3480(5) 0.0338(3) 0.0547(15) Uani 1 1 d U . .
C52 C 0.7220(5) 0.3111(5) 0.1214(3) 0.0603(16) Uani 1 1 d U . .
H52A H 0.6827 0.2397 0.1106 0.091 Uiso 1 1 calc R . .
H52B H 0.6845 0.3466 0.0912 0.091 Uiso 1 1 calc R . .
H52C H 0.7083 0.3500 0.1618 0.091 Uiso 1 1 calc R . .
B4 B 0.9395(6) 0.4216(5) 0.1390(3) 0.0502(14) Uani 1 1 d DU . .
O17 O 0.7502(7) 0.2970(5) 0.2755(3) 0.155(2) Uani 1 1 d DU . .
C53 C 0.7127(11) 0.3924(7) 0.3068(4) 0.166(3) Uani 1 1 d DU . .
H53A H 0.6203 0.3886 0.3039 0.199 Uiso 1 1 calc R . .
H53B H 0.7362 0.4486 0.2893 0.199 Uiso 1 1 calc R . .
C54 C 0.7782(13) 0.4149(8) 0.3721(4) 0.206(4) Uani 1 1 d DU . .
H54A H 0.8514 0.4663 0.3808 0.247 Uiso 1 1 calc R . .
H54B H 0.7199 0.4435 0.3999 0.247 Uiso 1 1 calc R . .
C55 C 0.8199(13) 0.3117(9) 0.3798(4) 0.205(4) Uani 1 1 d DU . .
H55A H 0.9099 0.3180 0.3993 0.246 Uiso 1 1 calc R . .
H55B H 0.7694 0.2854 0.4051 0.246 Uiso 1 1 calc R . .
C56 C 0.7990(13) 0.2404(8) 0.3165(4) 0.192(3) Uani 1 1 d DU . .
H56A H 0.8795 0.2124 0.3072 0.231 Uiso 1 1 calc R . .
H56B H 0.7392 0.1804 0.3127 0.231 Uiso 1 1 calc R . .
Br5 Br 0.2487(7) 0.5070(6) 0.4519(2) 0.1477(18) Uani 0.359(6) 1 d PDU B 2
C57 C 0.3532(11) 0.5182(14) 0.3505(4) 0.091(3) Uani 0.359(6) 1 d PGDU B 2
H57 H 0.2762 0.4820 0.3271 0.109 Uiso 0.359(6) 1 calc PR B 2
C58 C 0.3719(11) 0.5470(13) 0.4138(4) 0.098(3) Uani 0.359(6) 1 d PGDU B 2
C59 C 0.4846(12) 0.5999(13) 0.4481(4) 0.101(3) Uani 0.359(6) 1 d PGDU B 2
H59 H 0.4974 0.6196 0.4913 0.122 Uiso 0.359(6) 1 calc PR B 2
C60 C 0.5785(11) 0.6239(12) 0.4191(6) 0.103(3) Uani 0.359(6) 1 d PGDU B 2
H60 H 0.6554 0.6601 0.4425 0.124 Uiso 0.359(6) 1 calc PR B 2
C61 C 0.5597(12) 0.5951(13) 0.3558(6) 0.100(4) Uani 0.359(6) 1 d PGDU B 2
H61 H 0.6239 0.6116 0.3360 0.120 Uiso 0.359(6) 1 calc PR B 2
C62 C 0.4471(12) 0.5422(14) 0.3215(4) 0.086(3) Uani 0.359(6) 1 d PGDU B 2
C63 C 0.420(2) 0.5155(18) 0.2537(5) 0.075(3) Uani 0.359(6) 1 d PDU B 2
H63 H 0.3604 0.4576 0.2333 0.090 Uiso 0.359(6) 1 calc PR B 2
C64 C 0.467(2) 0.5614(14) 0.2193(4) 0.072(3) Uani 0.359(6) 1 d PDU B 2
H64 H 0.5209 0.6242 0.2334 0.087 Uiso 0.359(6) 1 calc PR B 2
Br6 Br 0.965(2) 0.7095(15) 0.4809(5) 0.150(5) Uani 0.093(3) 1 d PDU C 2
C65 C 0.948(5) 0.632(3) 0.3529(6) 0.074(3) Uani 0.093(3) 1 d PGDU C 2
H65 H 0.9931 0.5761 0.3620 0.088 Uiso 0.093(3) 1 calc PR C 2
C66 C 0.925(5) 0.716(3) 0.3998(6) 0.084(3) Uani 0.093(3) 1 d PGDU C 2
C67 C 0.859(5) 0.798(3) 0.3865(10) 0.087(3) Uani 0.093(3) 1 d PGDU C 2
H67 H 0.8426 0.8547 0.4186 0.105 Uiso 0.093(3) 1 calc PR C 2
C68 C 0.816(6) 0.797(4) 0.3262(12) 0.081(3) Uani 0.093(3) 1 d PGDU C 2
H68 H 0.7708 0.8532 0.3171 0.098 Uiso 0.093(3) 1 calc PR C 2
C69 C 0.839(5) 0.714(4) 0.2793(8) 0.072(3) Uani 0.093(3) 1 d PGDU C 2
H69 H 0.8101 0.7131 0.2381 0.086 Uiso 0.093(3) 1 calc PR C 2
C70 C 0.905(5) 0.631(3) 0.2926(6) 0.066(3) Uani 0.093(3) 1 d PGDU C 2
C71 C 0.949(7) 0.550(8) 0.2438(8) 0.057(3) Uani 0.093(3) 1 d PDU C 2
H71 H 1.0263 0.5221 0.2557 0.068 Uiso 0.093(3) 1 calc PR C 2
C72 C 0.894(15) 0.512(14) 0.187(3) 0.053(3) Uani 0.093(3) 1 d PDU C 2
H72 H 0.8190 0.5423 0.1736 0.063 Uiso 0.093(3) 1 calc PR C 2
Br7 Br 0.6122(13) 0.9596(12) 0.4439(5) 0.109(3) Uani 0.082(2) 1 d PDU A 2
C73 C 0.440(3) 0.920(4) 0.3316(11) 0.076(3) Uani 0.082(2) 1 d PGDU A 2
H73 H 0.4987 0.9611 0.3203 0.091 Uiso 0.082(2) 1 calc PR A 2
C74 C 0.469(3) 0.893(4) 0.3863(12) 0.087(3) Uani 0.082(2) 1 d PGDU A 2
C75 C 0.383(3) 0.833(4) 0.4028(16) 0.089(3) Uani 0.082(2) 1 d PGDU A 2
H75 H 0.4027 0.8148 0.4401 0.107 Uiso 0.082(2) 1 calc PR A 2
C76 C 0.267(3) 0.798(4) 0.3646(18) 0.084(3) Uani 0.082(2) 1 d PGDU A 2
H76 H 0.2075 0.7571 0.3759 0.101 Uiso 0.082(2) 1 calc PR A 2
C77 C 0.237(3) 0.825(4) 0.3099(18) 0.077(4) Uani 0.082(2) 1 d PGDU A 2
H77 H 0.1578 0.8014 0.2839 0.092 Uiso 0.082(2) 1 calc PR A 2
C78 C 0.324(3) 0.885(4) 0.2934(14) 0.071(3) Uani 0.082(2) 1 d PGDU A 2
C79 C 0.292(5) 0.921(6) 0.237(3) 0.063(3) Uani 0.082(2) 1 d PDU A 2
H79 H 0.2051 0.9244 0.2226 0.075 Uiso 0.082(2) 1 calc PR A 2
C80 C 0.369(8) 0.948(12) 0.206(3) 0.059(3) Uani 0.082(2) 1 d PDU A 2
H80 H 0.4549 0.9569 0.2250 0.071 Uiso 0.082(2) 1 calc PR A 2

loop_
_atom_site_aniso_label
_atom_site_aniso_U_11
_atom_site_aniso_U_22
_atom_site_aniso_U_33
_atom_site_aniso_U_23
_atom_site_aniso_U_13
_atom_site_aniso_U_12
O1 0.051(3) 0.056(3) 0.066(3) 0.004(2) 0.014(2) 0.009(2)
O2 0.061(3) 0.051(3) 0.068(3) 0.016(3) -0.013(2) 0.004(2)
O3 0.050(3) 0.074(3) 0.092(4) 0.032(3) 0.021(3) 0.004(2)
O4 0.075(3) 0.099(4) 0.101(4) 0.061(3) -0.029(3) -0.030(3)
N1 0.043(3) 0.046(3) 0.052(3) 0.007(3) 0.011(2) -0.005(3)
Br1 0.0863(6) 0.0829(6) 0.0968(7) 0.0022(5) -0.0188(5) 0.0015(5)
C1 0.073(5) 0.062(4) 0.036(4) 0.006(3) -0.007(4) 0.021(4)
C2 0.083(5) 0.054(4) 0.061(5) 0.006(4) 0.000(4) 0.019(4)
C3 0.126(8) 0.092(6) 0.051(5) 0.010(5) -0.005(5) 0.038(5)
C4 0.134(8) 0.115(7) 0.045(5) 0.031(5) 0.010(5) 0.046(6)
C5 0.095(6) 0.097(6) 0.055(5) 0.032(5) 0.023(4) 0.030(5)
C6 0.073(5) 0.064(5) 0.049(5) 0.009(4) 0.013(4) 0.030(4)
C7 0.054(4) 0.059(4) 0.064(5) 0.020(4) 0.018(4) 0.016(3)
C8 0.053(4) 0.047(4) 0.059(4) 0.013(3) 0.016(4) 0.016(3)
C9 0.046(4) 0.057(5) 0.072(5) 0.023(4) 0.008(4) 0.014(4)
C10 0.051(4) 0.048(4) 0.071(5) 0.012(4) 0.011(4) -0.001(3)
C11 0.056(4) 0.064(5) 0.049(4) 0.017(4) 0.001(3) -0.021(4)
C12 0.060(5) 0.065(5) 0.076(6) 0.034(5) -0.021(4) -0.026(4)
C13 0.050(4) 0.057(4) 0.068(5) 0.014(4) 0.010(3) 0.014(3)
B1 0.042(4) 0.048(4) 0.058(5) 0.014(4) 0.009(4) 0.005(4)
O5 0.052(2) 0.056(2) 0.066(3) 0.031(2) -0.008(2) -0.009(2)
O6 0.097(3) 0.047(2) 0.052(3) 0.011(2) 0.013(2) 0.009(2)
O7 0.039(2) 0.056(3) 0.101(3) 0.015(2) 0.011(2) 0.013(2)
O8 0.066(3) 0.075(3) 0.121(4) -0.012(3) 0.036(3) 0.020(3)
N2 0.042(2) 0.045(2) 0.049(3) 0.010(2) 0.004(2) 0.007(2)
Br2 0.1407(10) 0.1224(10) 0.0643(6) 0.0141(6) -0.0199(6) 0.0506(8)
C14 0.102(4) 0.067(4) 0.047(4) 0.019(3) 0.012(3) 0.047(3)
C15 0.123(4) 0.081(4) 0.054(4) 0.022(3) 0.012(3) 0.054(3)
C16 0.145(5) 0.091(4) 0.055(4) 0.027(3) 0.022(4) 0.052(4)
C17 0.140(5) 0.086(4) 0.062(4) 0.036(3) 0.029(4) 0.043(4)
C18 0.120(4) 0.072(4) 0.060(4) 0.031(3) 0.028(3) 0.037(3)
C19 0.096(4) 0.058(4) 0.051(3) 0.024(3) 0.019(3) 0.039(3)
C20 0.080(4) 0.053(3) 0.052(3) 0.017(3) 0.014(3) 0.028(3)
C21 0.075(4) 0.052(3) 0.051(3) 0.016(3) 0.014(3) 0.025(4)
C22 0.038(3) 0.044(3) 0.072(4) 0.014(3) 0.011(3) 0.002(3)
C23 0.050(3) 0.067(4) 0.125(5) 0.046(4) 0.008(3) 0.006(3)
C24 0.072(4) 0.066(4) 0.119(5) -0.008(4) 0.051(4) -0.006(3)
C25 0.046(4) 0.057(4) 0.092(4) 0.003(3) 0.022(3) 0.013(3)
C26 0.163(6) 0.083(5) 0.069(4) 0.008(4) -0.029(4) -0.051(5)
B2 0.068(3) 0.047(3) 0.054(3) 0.016(3) 0.004(3) 0.007(3)
O9 0.058(3) 0.039(2) 0.079(3) 0.018(2) 0.010(2) 0.0148(19)
O10 0.045(3) 0.059(3) 0.141(4) 0.027(3) 0.016(3) 0.015(2)
O11 0.075(3) 0.045(2) 0.084(3) 0.013(2) 0.012(2) -0.009(2)
O12 0.055(3) 0.100(4) 0.110(4) -0.036(3) 0.034(3) -0.023(3)
N3 0.038(2) 0.035(2) 0.067(3) 0.017(2) 0.011(2) 0.007(2)
Br3 0.172(3) 0.185(3) 0.1033(15) 0.0363(16) 0.0478(19) 0.042(2)
C27 0.117(6) 0.083(5) 0.066(4) 0.023(4) 0.003(4) 0.041(5)
C28 0.136(6) 0.108(5) 0.070(4) 0.022(5) 0.008(5) 0.045(5)
C29 0.150(6) 0.087(5) 0.071(5) 0.021(5) -0.009(5) 0.038(5)
C30 0.136(6) 0.086(5) 0.077(4) 0.012(4) -0.010(5) 0.033(5)
C31 0.115(6) 0.077(4) 0.076(4) 0.009(4) -0.007(5) 0.030(5)
C32 0.106(6) 0.065(5) 0.067(4) 0.017(4) -0.006(4) 0.031(5)
C33 0.084(6) 0.047(5) 0.074(4) 0.015(4) -0.004(4) 0.010(5)
C34 0.075(6) 0.034(5) 0.083(4) 0.030(4) -0.010(4) 0.001(4)
C35 0.055(4) 0.043(3) 0.086(4) 0.024(3) 0.008(3) 0.000(3)
C36 0.059(4) 0.045(3) 0.135(5) 0.038(3) -0.020(4) -0.010(3)
C37 0.047(3) 0.086(4) 0.061(4) 0.021(3) 0.007(3) 0.000(3)
C38 0.041(3) 0.074(4) 0.080(4) -0.010(3) 0.020(3) -0.007(3)
C39 0.097(5) 0.080(4) 0.084(5) 0.016(4) 0.021(4) 0.060(4)
B3 0.055(3) 0.039(3) 0.089(3) 0.022(3) 0.005(3) 0.011(3)
O13 0.046(2) 0.051(2) 0.059(3) 0.015(2) 0.0041(19) 0.0144(19)
O14 0.053(2) 0.051(2) 0.060(2) 0.024(2) 0.006(2) 0.013(2)
O15 0.075(3) 0.072(3) 0.070(3) 0.021(2) -0.003(2) 0.029(2)
O16 0.080(3) 0.082(3) 0.056(3) 0.027(3) 0.015(3) 0.023(2)
N4 0.043(2) 0.040(2) 0.061(3) 0.014(2) 0.008(2) 0.011(2)
Br4 0.1675(15) 0.1941(17) 0.0696(8) -0.0301(9) -0.0104(8) 0.0504(13)
C40 0.078(4) 0.078(4) 0.065(3) 0.010(3) 0.010(3) 0.019(3)
C41 0.094(4) 0.090(4) 0.069(4) 0.010(3) 0.012(3) 0.018(4)
C42 0.106(4) 0.082(4) 0.085(4) -0.002(4) 0.015(3) 0.028(4)
C43 0.087(5) 0.071(4) 0.085(4) 0.008(3) 0.013(3) 0.036(4)
C44 0.073(4) 0.063(4) 0.074(4) 0.018(3) 0.016(3) 0.028(3)
C45 0.062(3) 0.059(3) 0.065(3) 0.018(3) 0.014(3) 0.018(3)
C46 0.052(3) 0.050(3) 0.066(3) 0.016(3) 0.009(3) 0.015(3)
C47 0.043(3) 0.046(3) 0.063(3) 0.020(3) 0.007(3) 0.012(3)
C48 0.062(3) 0.053(3) 0.046(3) 0.004(3) 0.005(3) 0.025(3)
C49 0.062(3) 0.048(3) 0.059(3) 0.019(3) 0.010(3) 0.015(3)
C50 0.052(3) 0.042(3) 0.061(3) 0.013(3) 0.002(3) 0.013(3)
C51 0.048(3) 0.058(3) 0.057(3) 0.017(3) 0.005(3) 0.018(3)
C52 0.050(3) 0.056(4) 0.073(4) 0.014(3) 0.011(3) 0.002(3)
B4 0.042(3) 0.049(3) 0.060(3) 0.017(3) 0.005(3) 0.004(3)
O17 0.241(6) 0.147(5) 0.107(4) 0.049(4) 0.077(4) 0.110(5)
C53 0.257(8) 0.148(6) 0.109(6) 0.041(5) 0.063(6) 0.078(6)
C54 0.304(9) 0.179(7) 0.125(6) 0.031(6) 0.031(7) 0.070(7)
C55 0.303(9) 0.190(8) 0.121(6) 0.046(6) 0.023(7) 0.089(7)
C56 0.285(8) 0.178(7) 0.126(6) 0.050(5) 0.051(7) 0.110(6)
Br5 0.160(4) 0.189(5) 0.099(3) 0.031(3) 0.047(3) 0.050(3)
C57 0.117(6) 0.080(5) 0.068(4) 0.016(5) -0.002(4) 0.035(5)
C58 0.132(6) 0.086(5) 0.068(4) 0.021(5) -0.002(5) 0.036(5)
C59 0.139(7) 0.083(6) 0.071(5) 0.018(5) -0.008(6) 0.037(6)
C60 0.126(7) 0.085(6) 0.082(5) 0.008(6) -0.006(6) 0.033(6)
C61 0.120(7) 0.081(6) 0.081(6) 0.006(6) -0.006(6) 0.025(7)
C62 0.109(6) 0.065(5) 0.074(4) 0.015(4) -0.006(5) 0.026(5)
C63 0.089(7) 0.051(6) 0.079(4) 0.019(5) -0.004(5) 0.013(6)
C64 0.078(7) 0.043(7) 0.091(5) 0.026(5) -0.010(5) -0.002(6)
Br6 0.189(9) 0.180(9) 0.062(5) 0.011(6) 0.002(6) 0.093(7)
C65 0.078(5) 0.073(5) 0.067(4) 0.014(5) 0.011(5) 0.020(5)
C66 0.091(6) 0.080(5) 0.071(4) 0.008(5) 0.011(5) 0.022(5)
C67 0.095(6) 0.079(5) 0.078(5) 0.005(5) 0.014(5) 0.027(5)
C68 0.087(6) 0.071(5) 0.079(5) 0.009(5) 0.015(5) 0.029(5)
C69 0.076(5) 0.064(5) 0.074(5) 0.015(5) 0.015(5) 0.026(5)
C70 0.067(5) 0.062(4) 0.068(4) 0.015(4) 0.012(4) 0.020(4)
C71 0.054(5) 0.053(5) 0.065(5) 0.017(5) 0.010(5) 0.015(5)
C72 0.047(5) 0.048(5) 0.064(5) 0.018(5) 0.008(5) 0.011(5)
Br7 0.134(5) 0.127(6) 0.060(5) 0.016(5) 0.010(4) 0.061(5)
C73 0.112(5) 0.070(5) 0.054(4) 0.025(4) 0.018(4) 0.044(5)
C74 0.130(6) 0.083(6) 0.055(5) 0.029(5) 0.021(5) 0.049(5)
C75 0.138(6) 0.085(6) 0.056(6) 0.033(5) 0.024(5) 0.050(5)
C76 0.130(6) 0.078(6) 0.057(6) 0.033(5) 0.027(6) 0.045(6)
C77 0.117(7) 0.070(7) 0.056(6) 0.031(6) 0.026(6) 0.041(6)
C78 0.102(5) 0.064(5) 0.055(5) 0.024(4) 0.021(4) 0.038(5)
C79 0.086(6) 0.055(5) 0.052(5) 0.020(4) 0.017(4) 0.031(5)
C80 0.076(6) 0.051(5) 0.052(5) 0.018(4) 0.010(5) 0.023(5)

loop_
_atom_type_symbol
_atom_type_description
_atom_type_scat_dispersion_real
_atom_type_scat_dispersion_imag
_atom_type_scat_source
C C 0.0033 0.0016 'International Tables Vol C Tables 4.2.6.8 and 6.1.1.4'
H H 0.0000 0.0000 'International Tables Vol C Tables 4.2.6.8 and 6.1.1.4'
B B 0.0013 0.0007 'International Tables Vol C Tables 4.2.6.8 and 6.1.1.4'
N N 0.0061 0.0033 'International Tables Vol C Tables 4.2.6.8 and 6.1.1.4'
O O 0.0106 0.0060 'International Tables Vol C Tables 4.2.6.8 and 6.1.1.4'
Br Br -0.2901 2.4595 'International Tables Vol C Tables 4.2.6.8 and 6.1.1.4'

loop_
_exptl_crystal_face_index_h
_exptl_crystal_face_index_k
_exptl_crystal_face_index_l
_exptl_crystal_face_perp_dist
0.00 1.00 -1.00 0.1100
0.00 -1.00 1.00 0.1100
1.00 -1.00 1.00 0.2600
-1.00 1.00 -1.00 0.2600
-1.00 0.00 0.00 0.3400
1.00 0.00 0.00 0.3400
0.00 0.00 1.00 0.0300
0.00 0.00 -1.00 0.0300

loop_
_geom_angle_atom_site_label_1
_geom_angle_atom_site_label_2
_geom_angle_atom_site_label_3
_geom_angle
C9 O1 B1 113.9(5)
C12 O2 B1 115.0(5)
C10 N1 C11 111.8(4)
C10 N1 C13 110.1(4)
C11 N1 C13 112.4(4)
C10 N1 B1 103.3(4)
C11 N1 B1 103.6(4)
C13 N1 B1 115.2(4)
C2 C1 C6 120.0
C2 C1 H1 120.0
C6 C1 H1 120.0
C3 C2 C1 120.0
C3 C2 Br1 118.7(3)
C1 C2 Br1 121.3(3)
C2 C3 C4 120.0
C2 C3 H3 120.0
C4 C3 H3 120.0
C3 C4 C5 120.0
C3 C4 H4 120.0
C5 C4 H4 120.0
C6 C5 C4 120.0
C6 C5 H5 120.0
C4 C5 H5 120.0
C5 C6 C1 120.0
C5 C6 C7 119.0(3)
C1 C6 C7 120.9(3)
C8 C7 C6 130.0(5)
C8 C7 H7 115.0
C6 C7 H7 115.0
C7 C8 B1 125.2(6)
C7 C8 H8 117.4
B1 C8 H8 117.4
O3 C9 O1 124.4(6)
O3 C9 C10 125.7(6)
O1 C9 C10 109.9(6)
N1 C10 C9 106.1(5)
N1 C10 H10A 110.5
C9 C10 H10A 110.5
N1 C10 H10B 110.5
C9 C10 H10B 110.5
H10A C10 H10B 108.7
N1 C11 C12 104.2(5)
N1 C11 H11A 110.9
C12 C11 H11A 110.9
N1 C11 H11B 110.9
C12 C11 H11B 110.9
H11A C11 H11B 108.9
O4 C12 O2 124.7(8)
O4 C12 C11 124.5(8)
O2 C12 C11 110.7(6)
N1 C13 H13A 109.5
N1 C13 H13B 109.5
H13A C13 H13B 109.5
N1 C13 H13C 109.5
H13A C13 H13C 109.5
H13B C13 H13C 109.5
O1 B1 O2 110.6(5)
O1 B1 C8 113.2(6)
O2 B1 C8 113.5(5)
O1 B1 N1 102.1(5)
O2 B1 N1 99.7(5)
C8 B1 N1 116.6(5)
C22 O5 B2 114.3(5)
C25 O6 B2 114.5(5)
C26 N2 C24 111.3(6)
C26 N2 C23 111.1(5)
C24 N2 C23 110.6(5)
C26 N2 B2 117.8(5)
C24 N2 B2 102.5(5)
C23 N2 B2 102.9(4)
C15 C14 C19 120.0
C15 C14 H14 120.0
C19 C14 H14 120.0
C14 C15 C16 120.0
C14 C15 Br2 119.7(3)
C16 C15 Br2 120.1(3)
C15 C16 C17 120.0
C15 C16 H16 120.0
C17 C16 H16 120.0
C18 C17 C16 120.0
C18 C17 H17 120.0
C16 C17 H17 120.0
C17 C18 C19 120.0
C17 C18 H18 120.0
C19 C18 H18 120.0
C18 C19 C14 120.0
C18 C19 C20 121.8(3)
C14 C19 C20 118.2(3)
C21 C20 C19 125.8(5)
C21 C20 H20 117.1
C19 C20 H20 117.1
C20 C21 B2 128.0(7)
C20 C21 H21 116.0
B2 C21 H21 116.0
O7 C22 O5 124.2(6)
O7 C22 C23 125.2(6)
O5 C22 C23 110.6(5)
N2 C23 C22 109.4(5)
N2 C23 H23A 109.8
C22 C23 H23A 109.8
N2 C23 H23B 109.8
C22 C23 H23B 109.8
H23A C23 H23B 108.2
N2 C24 C25 109.3(6)
N2 C24 H24A 109.8
C25 C24 H24A 109.8
N2 C24 H24B 109.8
C25 C24 H24B 109.8
H24A C24 H24B 108.3
O8 C25 O6 125.1(7)
O8 C25 C24 123.9(7)
O6 C25 C24 110.9(6)
N2 C26 H26A 109.5
N2 C26 H26B 109.5
H26A C26 H26B 109.5
N2 C26 H26C 109.5
H26A C26 H26C 109.5
H26B C26 H26C 109.5
O6 B2 O5 110.3(5)
O6 B2 C80 117(6)
O5 B2 C80 107(3)
O6 B2 C21 112.2(6)
O5 B2 C21 115.7(6)
O6 B2 N2 101.8(5)
O5 B2 N2 102.0(4)
C80 B2 N2 118(5)
C21 B2 N2 113.6(6)
C35 O9 B3 115.2(5)
C38 O10 B3 115.9(5)
C37 N3 C36 112.3(5)
C37 N3 C39 109.3(5)
C36 N3 C39 113.0(5)
C37 N3 B3 103.5(4)
C36 N3 B3 104.7(4)
C39 N3 B3 113.7(5)
C28 C27 C32 120.0
C28 C27 H27 120.0
C32 C27 H27 120.0
C29 C28 C27 120.0
C29 C28 Br3 119.6(3)
C27 C28 Br3 120.4(3)
C30 C29 C28 120.0
C30 C29 H29 120.0
C28 C29 H29 120.0
C29 C30 C31 120.0
C29 C30 H30 120.0
C31 C30 H30 120.0
C32 C31 C30 120.0
C32 C31 H31 120.0
C30 C31 H31 120.0
C31 C32 C27 120.0
C31 C32 C33 122.3(4)
C27 C32 C33 117.7(4)
C34 C33 C32 132.0(7)
C34 C33 H33 114.0
C32 C33 H33 114.0
C33 C34 B3 133.8(9)
C33 C34 H34 113.1
B3 C34 H34 113.1
O11 C35 O9 125.6(6)
O11 C35 C36 123.1(6)
O9 C35 C36 111.2(6)
N3 C36 C35 106.5(5)
N3 C36 H36A 110.4
C35 C36 H36A 110.4
N3 C36 H36B 110.4
C35 C36 H36B 110.4
H36A C36 H36B 108.6
N3 C37 C38 108.9(6)
N3 C37 H37A 109.9
C38 C37 H37A 109.9
N3 C37 H37B 109.9
C38 C37 H37B 109.9
H37A C37 H37B 108.3
O12 C38 O10 124.9(7)
O12 C38 C37 125.1(8)
O10 C38 C37 110.0(6)
N3 C39 H39A 109.5
N3 C39 H39B 109.5
H39A C39 H39B 109.5
N3 C39 H39C 109.5
H39A C39 H39C 109.5
H39B C39 H39C 109.5
O10 B3 O9 109.4(5)
O10 B3 C64 99.3(9)
O9 B3 C64 132.3(8)
O10 B3 C34 116.8(7)
O9 B3 C34 110.9(6)
O10 B3 N3 101.0(5)
O9 B3 N3 100.7(5)
C64 B3 N3 110.5(10)
C34 B3 N3 116.5(7)
C48 O13 B4 112.1(5)
C51 O14 B4 112.6(5)
C49 N4 C52 113.8(4)
C49 N4 C50 114.0(4)
C52 N4 C50 109.3(4)
C49 N4 B4 102.4(4)
C52 N4 B4 115.4(4)
C50 N4 B4 101.3(4)
C41 C40 C45 120.0
C41 C40 H40 120.0
C45 C40 H40 120.0
C42 C41 C40 120.0
C42 C41 Br4 120.2(2)
C40 C41 Br4 119.8(2)
C41 C42 C43 120.0
C41 C42 H42 120.0
C43 C42 H42 120.0
C42 C43 C44 120.0
C42 C43 H43 120.0
C44 C43 H43 120.0
C45 C44 C43 120.0
C45 C44 H44 120.0
C43 C44 H44 120.0
C44 C45 C40 120.0
C44 C45 C46 121.6(3)
C40 C45 C46 118.4(3)
C47 C46 C45 128.5(5)
C47 C46 H46 115.7
C45 C46 H46 115.7
C46 C47 B4 123.5(6)
C46 C47 H47 118.2
B4 C47 H47 118.2
O15 C48 O13 123.2(6)
O15 C48 C49 125.0(6)
O13 C48 C49 111.8(5)
N4 C49 C48 104.6(5)
N4 C49 H49A 110.8
C48 C49 H49A 110.8
N4 C49 H49B 110.8
C48 C49 H49B 110.8
H49A C49 H49B 108.9
N4 C50 C51 105.8(5)
N4 C50 H50A 110.6
C51 C50 H50A 110.6
N4 C50 H50B 110.6
C51 C50 H50B 110.6
H50A C50 H50B 108.7
O16 C51 O14 124.0(6)
O16 C51 C50 125.0(6)
O14 C51 C50 111.0(6)
N4 C52 H52A 109.5
N4 C52 H52B 109.5
H52A C52 H52B 109.5
N4 C52 H52C 109.5
H52A C52 H52C 109.5
H52B C52 H52C 109.5
O13 B4 O14 111.9(5)
O13 B4 C72 111(2)
O14 B4 C72 116(7)
O13 B4 C47 112.7(5)
O14 B4 C47 114.3(8)
O13 B4 N4 99.5(4)
O14 B4 N4 101.4(4)
C72 B4 N4 116(10)
C47 B4 N4 115.7(11)
C53 O17 C56 110.1(6)
O17 C53 C54 107.4(7)
O17 C53 H53A 110.2
C54 C53 H53A 110.2
O17 C53 H53B 110.2
C54 C53 H53B 110.2
H53A C53 H53B 108.5
C55 C54 C53 105.4(7)
C55 C54 H54A 110.7
C53 C54 H54A 110.7
C55 C54 H54B 110.7
C53 C54 H54B 110.7
H54A C54 H54B 108.8
C56 C55 C54 104.6(7)
C56 C55 H55A 110.8
C54 C55 H55A 110.8
C56 C55 H55B 110.8
C54 C55 H55B 110.8
H55A C55 H55B 108.9
O17 C56 C55 108.9(7)
O17 C56 H56A 109.9
C55 C56 H56A 109.9
O17 C56 H56B 109.9
C55 C56 H56B 109.9
H56A C56 H56B 108.3
C58 C57 C62 120.0
C58 C57 H57 120.0
C62 C57 H57 120.0
C59 C58 C57 120.0
C59 C58 Br5 120.6(4)
C57 C58 Br5 119.3(4)
C58 C59 C60 120.0
C58 C59 H59 120.0
C60 C59 H59 120.0
C59 C60 C61 120.0
C59 C60 H60 120.0
C61 C60 H60 120.0
C62 C61 C60 120.0
C62 C61 H61 120.0
C60 C61 H61 120.0
C61 C62 C57 120.0
C61 C62 C63 121.8(5)
C57 C62 C63 118.1(5)
C64 C63 C62 127.8(9)
C64 C63 H63 116.1
C62 C63 H63 116.1
C63 C64 B3 109.8(10)
C63 C64 H64 125.1
B3 C64 H64 125.1
C66 C65 C70 120.0
C66 C65 H65 120.0
C70 C65 H65 120.0
C67 C66 C65 120.0
C67 C66 Br6 119.6(5)
C65 C66 Br6 120.0(5)
C66 C67 C68 120.0
C66 C67 H67 120.0
C68 C67 H67 120.0
C69 C68 C67 120.0
C69 C68 H68 120.0
C67 C68 H68 120.0
C68 C69 C70 120.0
C68 C69 H69 120.0
C70 C69 H69 120.0
C69 C70 C65 120.0
C69 C70 C71 121.0(7)
C65 C70 C71 118.3(6)
C72 C71 C70 128.3(12)
C72 C71 H71 115.9
C70 C71 H71 115.9
C71 C72 B4 126(3)
C71 C72 H72 117.1
B4 C72 H72 117.1
C74 C73 C78 120.0
C74 C73 H73 120.0
C78 C73 H73 120.0
C73 C74 C75 120.0
C73 C74 Br7 119.6(5)
C75 C74 Br7 119.5(6)
C76 C75 C74 120.0
C76 C75 H75 120.0
C74 C75 H75 120.0
C75 C76 C77 120.0
C75 C76 H76 120.0
C77 C76 H76 120.0
C78 C77 C76 120.0
C78 C77 H77 120.0
C76 C77 H77 120.0
C77 C78 C73 120.0
C77 C78 C79 121.4(5)
C73 C78 C79 118.4(5)
C80 C79 C78 128.3(12)
C80 C79 H79 115.9
C78 C79 H79 115.9
C79 C80 B2 131(5)
C79 C80 H80 114.5
B2 C80 H80 114.5

loop_
_geom_bond_atom_site_label_1
_geom_bond_atom_site_label_2
_geom_bond_distance
O1 C9 1.330(7)
O1 B1 1.467(8)
O2 C12 1.301(8)
O2 B1 1.489(8)
O3 C9 1.197(7)
O4 C12 1.209(7)
N1 C10 1.477(6)
N1 C11 1.496(7)
N1 C13 1.499(7)
N1 B1 1.642(8)
Br1 C2 1.888(3)
C1 C2 1.3900
C1 C6 1.3900
C1 H1 0.9500
C2 C3 1.3900
C3 C4 1.3900
C3 H3 0.9500
C4 C5 1.3900
C4 H4 0.9500
C5 C6 1.3900
C5 H5 0.9500
C6 C7 1.484(5)
C7 C8 1.303(6)
C7 H7 0.9500
C8 B1 1.579(9)
C8 H8 0.9500
C9 C10 1.532(9)
C10 H10A 0.9900
C10 H10B 0.9900
C11 C12 1.521(9)
C11 H11A 0.9900
C11 H11B 0.9900
C13 H13A 0.9800
C13 H13B 0.9800
C13 H13C 0.9800
O5 C22 1.300(6)
O5 B2 1.479(8)
O6 C25 1.280(7)
O6 B2 1.478(8)
O7 C22 1.199(6)
O8 C25 1.206(7)
N2 C26 1.456(7)
N2 C24 1.459(7)
N2 C23 1.461(7)
N2 B2 1.647(8)
Br2 C15 1.879(4)
C14 C15 1.3900
C14 C19 1.3900
C14 H14 0.9500
C15 C16 1.3900
C16 C17 1.3900
C16 H16 0.9500
C17 C18 1.3900
C17 H17 0.9500
C18 C19 1.3900
C18 H18 0.9500
C19 C20 1.488(5)
C20 C21 1.317(6)
C20 H20 0.9500
C21 B2 1.558(7)
C21 H21 0.9500
C22 C23 1.485(8)
C23 H23A 0.9900
C23 H23B 0.9900
C24 C25 1.480(9)
C24 H24A 0.9900
C24 H24B 0.9900
C26 H26A 0.9800
C26 H26B 0.9800
C26 H26C 0.9800
B2 C80 1.557(10)
O9 C35 1.310(7)
O9 B3 1.476(8)
O10 C38 1.296(8)
O10 B3 1.459(8)
O11 C35 1.197(7)
O12 C38 1.198(7)
N3 C37 1.452(7)
N3 C36 1.471(7)
N3 C39 1.491(7)
N3 B3 1.668(8)
Br3 C28 1.875(5)
C27 C28 1.3900
C27 C32 1.3900
C27 H27 0.9500
C28 C29 1.3900
C29 C30 1.3900
C29 H29 0.9500
C30 C31 1.3900
C30 H30 0.9500
C31 C32 1.3900
C31 H31 0.9500
C32 C33 1.491(6)
C33 C34 1.289(7)
C33 H33 0.9500
C34 B3 1.573(8)
C34 H34 0.9500
C35 C36 1.508(8)
C36 H36A 0.9900
C36 H36B 0.9900
C37 C38 1.496(9)
C37 H37A 0.9900
C37 H37B 0.9900
C39 H39A 0.9800
C39 H39B 0.9800
C39 H39C 0.9800
B3 C64 1.534(9)
O13 C48 1.332(7)
O13 B4 1.473(7)
O14 C51 1.327(7)
O14 B4 1.474(8)
O15 C48 1.222(7)
O16 C51 1.198(7)
N4 C49 1.478(7)
N4 C52 1.487(6)
N4 C50 1.490(7)
N4 B4 1.653(8)
Br4 C41 1.878(3)
C40 C41 1.3900
C40 C45 1.3900
C40 H40 0.9500
C41 C42 1.3900
C42 C43 1.3900
C42 H42 0.9500
C43 C44 1.3900
C43 H43 0.9500
C44 C45 1.3900
C44 H44 0.9500
C45 C46 1.485(5)
C46 C47 1.309(6)
C46 H46 0.9500
C47 B4 1.565(7)
C47 H47 0.9500
C48 C49 1.485(8)
C49 H49A 0.9900
C49 H49B 0.9900
C50 C51 1.504(8)
C50 H50A 0.9900
C50 H50B 0.9900
C52 H52A 0.9800
C52 H52B 0.9800
C52 H52C 0.9800
B4 C72 1.558(10)
O17 C53 1.387(7)
O17 C56 1.405(7)
C53 C54 1.503(8)
C53 H53A 0.9900
C53 H53B 0.9900
C54 C55 1.496(8)
C54 H54A 0.9900
C54 H54B 0.9900
C55 C56 1.494(8)
C55 H55A 0.9900
C55 H55B 0.9900
C56 H56A 0.9900
C56 H56B 0.9900
Br5 C58 1.866(5)
C57 C58 1.3900
C57 C62 1.3900
C57 H57 0.9500
C58 C59 1.3900
C59 C60 1.3900
C59 H59 0.9500
C60 C61 1.3900
C60 H60 0.9500
C61 C62 1.3900
C61 H61 0.9500
C62 C63 1.490(6)
C63 C64 1.292(8)
C63 H63 0.9500
C64 H64 0.9500
Br6 C66 1.878(6)
C65 C66 1.3900
C65 C70 1.3900
C65 H65 0.9500
C66 C67 1.3900
C67 C68 1.3900
C67 H67 0.9500
C68 C69 1.3900
C68 H68 0.9500
C69 C70 1.3900
C69 H69 0.9500
C70 C71 1.490(7)
C71 C72 1.304(9)
C71 H71 0.9500
C72 H72 0.9500
Br7 C74 1.881(7)
C73 C74 1.3900
C73 C78 1.3900
C73 H73 0.9500
C74 C75 1.3900
C75 C76 1.3900
C75 H75 0.9500
C76 C77 1.3900
C76 H76 0.9500
C77 C78 1.3900
C77 H77 0.9500
C78 C79 1.488(7)
C79 C80 1.304(9)
C79 H79 0.9500
C80 H80 0.9500
